data_2227551
loop_
_publ_author_name
'Hemamalini, Madhukar'
'Fun, Hoong-Kun'

_publ_section_title
;
 3,4-Diaminopyridinium 2-carboxy-4,6-dinitrophenolate
;
_journal_coeditor_code HB5660
_journal_issue 11
_journal_name_full 'Acta Crystallographica Section E'
_journal_page_first o2747
_journal_paper_doi 10.1107/S1600536810038936
_journal_volume 66
_journal_year 2010
_chemical_formula_iupac 'C5 H8 N3 +, C7 H3 N2 O7 -'
_chemical_formula_moiety 'C5 H8 N3 +, C7 H3 N2 O7 -'
_chemical_formula_sum 'C12 H11 N5 O7'
_chemical_formula_weight 337.26
_chemical_name_systematic
;
3,4-Diaminopyridinium 2-carboxy-4,6-dinitrophenolate
;
_space_group_IT_number 14
_symmetry_cell_setting monoclinic
_symmetry_space_group_name_Hall '-P 2ybc'
_symmetry_space_group_name_H-M 'P 1 21/c 1'
_atom_sites_solution_hydrogens geom
_atom_sites_solution_primary direct
_atom_sites_solution_secondary difmap
_audit_creation_method SHELXL-97
_cell_angle_alpha 90.00
_cell_angle_beta 98.204(4)
_cell_angle_gamma 90.00
_cell_formula_units_Z 4
_cell_length_a 9.1187(4)
_cell_length_b 11.3569(5)
_cell_length_c 13.1343(6)
_cell_measurement_reflns_used 2307
_cell_measurement_temperature 100.00(10)
_cell_measurement_theta_max 28.61
_cell_measurement_theta_min 2.38
_cell_volume 1346.27(10)
_computing_cell_refinement 'SAINT (Bruker, 2009)'
_computing_data_collection 'APEX2 (Bruker, 2009)'
_computing_data_reduction 'SAINT (Bruker, 2009)'
_computing_molecular_graphics 'SHELXTL (Sheldrick, 2008)'
_computing_publication_material 'SHELXTL (Sheldrick, 2008) and PLATON (Spek, 2009)'
_computing_structure_refinement 'SHELXTL (Sheldrick, 2008)'
_computing_structure_solution 'SHELXTL (Sheldrick, 2008)'
_diffrn_ambient_temperature 100.00(10)
_diffrn_measured_fraction_theta_full 0.997
_diffrn_measured_fraction_theta_max 0.997
_diffrn_measurement_device_type
;
Bruker SMART APEXII CCD area-detector
;
_diffrn_measurement_method '\f and \w scans'
_diffrn_radiation_monochromator graphite
_diffrn_radiation_source 'fine-focus sealed tube'
_diffrn_radiation_type MoK\a
_diffrn_radiation_wavelength 0.71073
_diffrn_reflns_av_R_equivalents 0.0637
_diffrn_reflns_av_sigmaI/netI 0.0656
_diffrn_reflns_limit_h_max 11
_diffrn_reflns_limit_h_min -11
_diffrn_reflns_limit_k_max 14
_diffrn_reflns_limit_k_min -14
_diffrn_reflns_limit_l_max 16
_diffrn_reflns_limit_l_min -16
_diffrn_reflns_number 10195
_diffrn_reflns_theta_full 26.50
_diffrn_reflns_theta_max 26.50
_diffrn_reflns_theta_min 2.26
_diffrn_standards_number 0
_exptl_absorpt_coefficient_mu 0.140
_exptl_absorpt_correction_T_max 0.9863
_exptl_absorpt_correction_T_min 0.9309
_exptl_absorpt_correction_type multi-scan
_exptl_absorpt_process_details '(SADABS; Bruker, 2009)'
_exptl_crystal_colour yellow
_exptl_crystal_density_diffrn 1.664
_exptl_crystal_density_method 'not measured'
_exptl_crystal_description needle
_exptl_crystal_F_000 696
_exptl_crystal_size_max 0.52
_exptl_crystal_size_mid 0.11
_exptl_crystal_size_min 0.10
_refine_diff_density_max 0.456
_refine_diff_density_min -0.282
_refine_ls_extinction_method none
_refine_ls_goodness_of_fit_ref 1.117
_refine_ls_hydrogen_treatment constr
_refine_ls_matrix_type full
_refine_ls_number_parameters 279
_refine_ls_number_reflns 2785
_refine_ls_number_restraints 526
_refine_ls_restrained_S_all 1.020
_refine_ls_R_factor_all 0.1047
_refine_ls_R_factor_gt 0.0702
_refine_ls_shift/su_max 0.000
_refine_ls_shift/su_mean 0.000
_refine_ls_structure_factor_coef Fsqd
_refine_ls_weighting_details 'calc w=1/[\s^2^(Fo^2^)+(0.0439P)^2^+2.4565P] where P=(Fo^2^+2Fc^2^)/3'
_refine_ls_weighting_scheme calc
_refine_ls_wR_factor_gt 0.1486
_refine_ls_wR_factor_ref 0.1622
_reflns_number_gt 1979
_reflns_number_total 2785
_reflns_threshold_expression I>2\s(I)
_cod_data_source_file hb5660.cif
_cod_data_source_block I
_cod_original_sg_symbol_H-M 'P 21/c'
_cod_database_code 2227551
_cod_database_fobs_code 2227551

loop_
_symmetry_equiv_pos_as_xyz
'x, y, z'
'-x, y+1/2, -z+1/2'
'-x, -y, -z'
'x, -y-1/2, z-1/2'

loop_
_atom_site_type_symbol
_atom_site_label
_atom_site_fract_x
_atom_site_fract_y
_atom_site_fract_z
_atom_site_U_iso_or_equiv
_atom_site_adp_type
_atom_site_calc_flag
_atom_site_refinement_flags
_atom_site_occupancy
_atom_site_disorder_assembly
_atom_site_disorder_group
N N1 0.1346(3) 0.4299(2) -0.0435(2) 0.0286(7) Uani d . 1 . .
H H1N1 0.2282 0.4863 -0.0241 0.034 Uiso d R 1 . .
N N2 0.0269(3) 0.1468(3) 0.0541(2) 0.0370(8) Uani d . 1 . .
H H2N2 -0.0550 0.1048 0.0573 0.044 Uiso d R 1 . .
H H1N2 0.1048 0.1417 0.1192 0.044 Uiso d R 1 . .
N N3 -0.1784(3) 0.1759(2) -0.1255(2) 0.0279(7) Uani d . 1 . .
H H1N3 -0.1717 0.1109 -0.0876 0.034 Uiso d R 1 . .
H H2N3 -0.2376 0.1940 -0.1942 0.034 Uiso d R 1 . .
C C1 0.1297(4) 0.3365(3) 0.0206(3) 0.0283(8) Uani d . 1 . .
H H1A 0.1953 0.3325 0.0816 0.034 Uiso calc R 1 . .
C C2 0.0275(3) 0.2469(3) -0.0045(3) 0.0274(8) Uani d . 1 . .
C C3 -0.0744(3) 0.2571(3) -0.0968(2) 0.0253(7) Uani d . 1 . .
C C4 -0.0643(4) 0.3579(3) -0.1599(3) 0.0275(8) Uani d . 1 . .
H H4A -0.1299 0.3671 -0.2204 0.033 Uiso calc R 1 . .
C C5 0.0411(4) 0.4406(3) -0.1315(3) 0.0298(8) Uani d . 1 . .
H H5A 0.0486 0.5054 -0.1737 0.036 Uiso calc R 1 . .
O O1 0.3734(3) 0.5460(2) 0.06336(19) 0.0242(7) Uani d PDU 0.886(4) A 1
O O2 0.5011(3) 0.4686(2) 0.2297(2) 0.0278(7) Uani d PDU 0.886(4) A 1
H H2 0.4413 0.4777 0.1774 0.033 Uiso calc PR 0.886(4) A 1
O O3 0.6962(5) 0.5623(2) 0.3110(3) 0.0274(9) Uani d PDU 0.886(4) A 1
O O4 0.2470(6) 0.6533(5) -0.1085(5) 0.0309(11) Uani d PDU 0.886(4) A 1
O O5 0.3768(6) 0.7848(5) -0.1745(3) 0.0242(10) Uani d PDU 0.886(4) A 1
O O6 0.7238(3) 1.0170(3) 0.0450(3) 0.0246(7) Uani d PDU 0.886(4) A 1
O O7 0.8474(3) 0.9354(3) 0.1809(2) 0.0270(7) Uani d PDU 0.886(4) A 1
N N4 0.3541(10) 0.7207(7) -0.1015(5) 0.0204(9) Uani d PDU 0.886(4) A 1
N N5 0.7468(3) 0.9350(3) 0.1074(3) 0.0191(7) Uani d PDU 0.886(4) A 1
C C6 0.5497(8) 0.8229(5) 0.0041(4) 0.0177(14) Uani d PDU 0.886(4) A 1
H H6A 0.5442 0.8801 -0.0470 0.021 Uiso calc PR 0.886(4) A 1
C C7 0.4568(12) 0.7259(7) -0.0067(6) 0.0182(12) Uani d PDU 0.886(4) A 1
C C8 0.4606(6) 0.6350(4) 0.0699(4) 0.0179(9) Uani d PDU 0.886(4) A 1
C C9 0.5741(4) 0.6491(3) 0.1573(3) 0.0171(8) Uani d PDU 0.886(4) A 1
C C10 0.6650(4) 0.7456(3) 0.1681(3) 0.0162(7) Uani d PDU 0.886(4) A 1
H H10A 0.7364 0.7530 0.2259 0.019 Uiso calc PR 0.886(4) A 1
C C11 0.6506(5) 0.8326(4) 0.0926(3) 0.0158(8) Uani d PDU 0.886(4) A 1
C C12 0.5956(4) 0.5570(3) 0.2394(3) 0.0210(8) Uani d PDU 0.886(4) A 1
O O1B 0.703(2) 0.7054(19) 0.2650(14) 0.037(6) Uiso d PDU 0.114(4) A 2
O O2B 0.598(2) 0.512(2) 0.2943(15) 0.034(6) Uiso d PDU 0.114(4) A 2
H H2B 0.6584 0.5652 0.2956 0.01(17) Uiso calc PR 0.114(4) A 2
O O3B 0.409(3) 0.4439(19) 0.1805(19) 0.051(7) Uiso d PDU 0.114(4) A 2
O O4B 0.833(2) 0.892(2) 0.2101(17) 0.028(6) Uiso d PDU 0.114(4) A 2
O O5B 0.722(3) 0.995(2) 0.0788(19) 0.013(6) Uiso d PDU 0.114(4) A 2
O O6B 0.375(7) 0.811(4) -0.176(4) 0.045(16) Uiso d PDU 0.114(4) A 2
O O7B 0.250(6) 0.660(5) -0.132(4) 0.044(15) Uiso d PDU 0.114(4) A 2
N N4B 0.733(3) 0.908(2) 0.138(2) 0.032(7) Uiso d PDU 0.114(4) A 2
N N5B 0.353(10) 0.733(7) -0.115(4) 0.032(7) Uiso d PDU 0.114(4) A 2
C C6B 0.537(6) 0.824(4) 0.018(3) 0.011(6) Uiso d PDU 0.114(4) A 2
H H6BA 0.5362 0.8931 -0.0200 0.013 Uiso calc PR 0.114(4) A 2
C C7B 0.633(4) 0.811(3) 0.110(2) 0.011(6) Uiso d PDU 0.114(4) A 2
C C8B 0.620(3) 0.714(2) 0.1781(16) 0.007(6) Uiso d PDU 0.114(4) A 2
C C9B 0.520(3) 0.6226(19) 0.1401(17) 0.014(5) Uiso d PDU 0.114(4) A 2
C C10B 0.432(5) 0.633(3) 0.049(3) 0.014(5) Uiso d PDU 0.114(4) A 2
H H10B 0.3639 0.5746 0.0275 0.016 Uiso calc PR 0.114(4) A 2
C C11B 0.442(12) 0.732(7) -0.014(5) 0.026(6) Uiso d PDU 0.114(4) A 2
C C12B 0.499(3) 0.521(2) 0.2106(18) 0.026(6) Uiso d PDU 0.114(4) A 2

loop_
_atom_site_aniso_label
_atom_site_aniso_U_11
_atom_site_aniso_U_22
_atom_site_aniso_U_33
_atom_site_aniso_U_12
_atom_site_aniso_U_13
_atom_site_aniso_U_23
N1 0.0268(15) 0.0294(15) 0.0305(16) 0.0010(13) 0.0071(13) -0.0046(12)
N2 0.0307(15) 0.0329(17) 0.0469(19) -0.0038(14) 0.0036(14) 0.0063(14)
N3 0.0288(14) 0.0247(14) 0.0296(15) -0.0042(12) 0.0017(12) 0.0005(12)
C1 0.0268(17) 0.0239(17) 0.037(2) 0.0027(15) 0.0138(15) -0.0011(15)
C2 0.0254(17) 0.0312(18) 0.0262(17) 0.0103(15) 0.0055(14) -0.0011(14)
C3 0.0219(16) 0.0277(18) 0.0282(18) 0.0005(14) 0.0098(14) -0.0089(14)
C4 0.0260(16) 0.0239(17) 0.0346(19) 0.0016(14) 0.0110(15) -0.0036(14)
C5 0.0318(18) 0.0268(18) 0.0319(19) 0.0035(15) 0.0089(15) 0.0015(14)
O1 0.0243(13) 0.0203(13) 0.0282(14) -0.0050(11) 0.0047(11) -0.0006(10)
O2 0.0340(15) 0.0211(15) 0.0283(15) -0.0031(12) 0.0053(12) 0.0083(12)
O3 0.0300(15) 0.0260(19) 0.0258(16) 0.0037(12) 0.0021(15) 0.0078(11)
O4 0.0240(18) 0.034(2) 0.033(3) -0.0167(12) -0.0016(18) 0.0034(19)
O5 0.0281(19) 0.024(2) 0.0201(18) -0.0091(18) 0.0016(11) 0.0047(15)
O6 0.0303(16) 0.0173(15) 0.0266(18) -0.0026(11) 0.0051(14) 0.0060(13)
O7 0.0245(14) 0.0227(15) 0.0308(16) -0.0050(12) -0.0065(12) -0.0017(13)
N4 0.0193(16) 0.023(3) 0.020(2) -0.0003(18) 0.0050(17) -0.0003(14)
N5 0.0198(16) 0.0176(18) 0.0203(18) 0.0005(14) 0.0038(14) -0.0027(15)
C6 0.019(2) 0.0193(19) 0.016(2) 0.0018(15) 0.009(2) -0.0020(16)
C7 0.016(3) 0.020(2) 0.020(2) 0.002(2) 0.0068(14) -0.0020(14)
C8 0.018(3) 0.0159(17) 0.021(3) 0.0011(16) 0.0086(17) -0.0020(16)
C9 0.018(2) 0.0158(18) 0.0183(17) 0.0026(16) 0.0059(14) 0.0005(14)
C10 0.0153(17) 0.0164(18) 0.0182(18) -0.0011(16) 0.0067(14) -0.0041(14)
C11 0.018(2) 0.011(2) 0.020(2) -0.0012(14) 0.0103(16) -0.0006(14)
C12 0.0255(19) 0.0153(16) 0.024(2) 0.0030(15) 0.0096(16) 0.0010(15)

loop_
_atom_type_symbol
_atom_type_description
_atom_type_scat_dispersion_real
_atom_type_scat_dispersion_imag
_atom_type_scat_source
C C 0.0033 0.0016 'International Tables Vol C Tables 4.2.6.8 and 6.1.1.4'
H H 0.0000 0.0000 'International Tables Vol C Tables 4.2.6.8 and 6.1.1.4'
N N 0.0061 0.0033 'International Tables Vol C Tables 4.2.6.8 and 6.1.1.4'
O O 0.0106 0.0060 'International Tables Vol C Tables 4.2.6.8 and 6.1.1.4'

loop_
_geom_angle_atom_site_label_1
_geom_angle_atom_site_label_2
_geom_angle_atom_site_label_3
_geom_angle_site_symmetry_1
_geom_angle_site_symmetry_3
_geom_angle
_geom_angle_publ_flag
C5 N1 C1 . . 122.1(3) ?
C5 N1 H1N1 . . 122.6 ?
C1 N1 H1N1 . . 114.6 ?
C2 N2 H2N2 . . 122.6 ?
C2 N2 H1N2 . . 116.9 ?
H2N2 N2 H1N2 . . 114.3 ?
C3 N3 H1N3 . . 115.2 ?
C3 N3 H2N3 . . 112.3 ?
H1N3 N3 H2N3 . . 131.3 ?
N1 C1 C2 . . 120.4(3) ?
N1 C1 H1A . . 119.8 ?
C2 C1 H1A . . 119.8 ?
N2 C2 C1 . . 122.0(3) ?
N2 C2 C3 . . 119.4(3) ?
C1 C2 C3 . . 118.5(3) ?
N3 C3 C2 . . 122.3(3) ?
N3 C3 C4 . . 119.5(3) ?
C2 C3 C4 . . 118.3(3) ?
C5 C4 C3 . . 119.9(3) ?
C5 C4 H4A . . 120.1 ?
C3 C4 H4A . . 120.1 ?
N1 C5 C4 . . 120.8(3) ?
N1 C5 H5A . . 119.6 ?
C4 C5 H5A . . 119.6 ?
C12 O2 H2 . . 109.5 ?
O4 N4 O5 . . 121.5(4) ?
O4 N4 C7 . . 119.8(4) ?
O5 N4 C7 . . 118.7(4) ?
O7 N5 O6 . . 123.5(3) ?
O7 N5 C11 . . 118.3(4) ?
O6 N5 C11 . . 118.1(3) ?
C11 C6 C7 . . 118.3(4) ?
C11 C6 H6A . . 120.9 ?
C7 C6 H6A . . 120.9 ?
C6 C7 C8 . . 123.1(4) ?
C6 C7 N4 . . 115.5(4) ?
C8 C7 N4 . . 121.3(4) ?
O1 C8 C7 . . 124.5(4) ?
O1 C8 C9 . . 120.6(4) ?
C7 C8 C9 . . 114.9(3) ?
C10 C9 C8 . . 121.8(3) ?
C10 C9 C12 . . 118.0(3) ?
C8 C9 C12 . . 120.2(3) ?
C9 C10 C11 . . 120.0(3) ?
C9 C10 H10A . . 120.0 ?
C11 C10 H10A . . 120.0 ?
C6 C11 C10 . . 121.8(4) ?
C6 C11 N5 . . 119.6(4) ?
C10 C11 N5 . . 118.6(3) ?
O3 C12 O2 . . 121.5(3) ?
O3 C12 C9 . . 122.0(3) ?
O2 C12 C9 . . 116.5(3) ?
C12B O2B H2B . . 109.5 ?
O4B N4B O5B . . 126(2) ?
O4B N4B C7B . . 116.9(19) ?
O5B N4B C7B . . 116.5(18) ?
O6B N5B O7B . . 123(3) ?
O6B N5B C11B . . 119(2) ?
O7B N5B C11B . . 118(3) ?
C11B C6B C7B . . 118.0(19) ?
C11B C6B H6BA . . 121.0 ?
C7B C6B H6BA . . 121.0 ?
C6B C7B C8B . . 121.6(17) ?
C6B C7B N4B . . 115.9(18) ?
C8B C7B N4B . . 121.9(17) ?
O1B C8B C9B . . 121.6(16) ?
O1B C8B C7B . . 121.6(17) ?
C9B C8B C7B . . 116.4(15) ?
C10B C9B C8B . . 120.9(16) ?
C10B C9B C12B . . 120.2(17) ?
C8B C9B C12B . . 118.2(15) ?
C9B C10B C11B . . 121(2) ?
C9B C10B H10B . . 119.5 ?
C11B C10B H10B . . 119.5 ?
C6B C11B C10B . . 121.0(19) ?
C6B C11B N5B . . 121(2) ?
C10B C11B N5B . . 118(2) ?
O3B C12B O2B . . 124(2) ?
O3B C12B C9B . . 119.1(17) ?
O2B C12B C9B . . 116.2(17) ?

loop_
_geom_bond_atom_site_label_1
_geom_bond_atom_site_label_2
_geom_bond_site_symmetry_2
_geom_bond_distance
_geom_bond_publ_flag
N1 C5 . 1.341(4) ?
N1 C1 . 1.358(4) ?
N1 H1N1 . 1.0684 ?
N2 C2 . 1.373(4) ?
N2 H2N2 . 0.8919 ?
N2 H1N2 . 1.0329 ?
N3 C3 . 1.338(4) ?
N3 H1N3 . 0.8875 ?
N3 H2N3 . 1.0043 ?
C1 C2 . 1.387(5) ?
C1 H1A . 0.9300 ?
C2 C3 . 1.423(4) ?
C3 C4 . 1.424(5) ?
C4 C5 . 1.357(5) ?
C4 H4A . 0.9300 ?
C5 H5A . 0.9300 ?
O1 C8 . 1.282(5) ?
O2 C12 . 1.317(4) ?
O2 H2 . 0.8200 ?
O3 C12 . 1.219(6) ?
O4 N4 . 1.234(4) ?
O5 N4 . 1.244(5) ?
O6 N5 . 1.239(5) ?
O7 N5 . 1.233(4) ?
N4 C7 . 1.449(5) ?
N5 C11 . 1.453(5) ?
C6 C11 . 1.381(5) ?
C6 C7 . 1.384(5) ?
C6 H6A . 0.9300 ?
C7 C8 . 1.438(5) ?
C8 C9 . 1.441(5) ?
C9 C10 . 1.369(5) ?
C9 C12 . 1.494(5) ?
C10 C11 . 1.393(5) ?
C10 H10A . 0.9300 ?
O1B C8B . 1.281(16) ?
O2B C12B . 1.322(16) ?
O2B H2B . 0.8200 ?
O3B C12B . 1.229(17) ?
O4B N4B . 1.230(17) ?
O5B N4B . 1.249(17) ?
O6B N5B . 1.237(18) ?
O7B N5B . 1.246(18) ?
N4B C7B . 1.445(16) ?
N5B C11B . 1.454(17) ?
C6B C11B . 1.386(18) ?
C6B C7B . 1.388(18) ?
C6B H6BA . 0.9300 ?
C7B C8B . 1.436(16) ?
C8B C9B . 1.424(16) ?
C9B C10B . 1.348(16) ?
C9B C12B . 1.507(16) ?
C10B C11B . 1.398(18) ?
C10B H10B . 0.9300 ?

loop_
_geom_hbond_atom_site_label_D
_geom_hbond_atom_site_label_H
_geom_hbond_atom_site_label_A
_geom_hbond_site_symmetry_A
_geom_hbond_distance_DH
_geom_hbond_distance_HA
_geom_hbond_distance_DA
_geom_hbond_angle_DHA
_geom_hbond_publ_flag
N1 H1N1 O1 . 1.07 1.76 2.753(4) 153 yes
O2 H2 O1 . 0.82 1.72 2.485(4) 154 no
N2 H2N2 O6 1_445 0.89 2.24 3.120(4) 171 yes
N2 H1N2 O3 2_645 1.03 2.11 3.026(5) 146 yes
N3 H1N3 O6 1_445 0.89 2.36 3.104(4) 142 yes
N3 H2N3 O5 2_544 1.00 2.24 3.217(5) 163 yes
C6 H6A O3 4_575 0.93 2.56 3.299(6) 136.4 yes

loop_
_geom_torsion_atom_site_label_1
_geom_torsion_atom_site_label_2
_geom_torsion_atom_site_label_3
_geom_torsion_atom_site_label_4
_geom_torsion_site_symmetry_1
_geom_torsion_site_symmetry_2
_geom_torsion_site_symmetry_3
_geom_torsion_site_symmetry_4
_geom_torsion
_geom_torsion_publ_flag
C5 N1 C1 C2 . . . . 1.0(5) ?
N1 C1 C2 N2 . . . . 174.7(3) ?
N1 C1 C2 C3 . . . . -1.9(5) ?
N2 C2 C3 N3 . . . . 4.7(5) ?
C1 C2 C3 N3 . . . . -178.6(3) ?
N2 C2 C3 C4 . . . . -175.5(3) ?
C1 C2 C3 C4 . . . . 1.2(4) ?
N3 C3 C4 C5 . . . . -179.8(3) ?
C2 C3 C4 C5 . . . . 0.4(5) ?
C1 N1 C5 C4 . . . . 0.7(5) ?
C3 C4 C5 N1 . . . . -1.4(5) ?
C11 C6 C7 C8 . . . . 0.0(17) ?
C11 C6 C7 N4 . . . . -179.7(9) ?
O4 N4 C7 C6 . . . . -164.1(11) ?
O5 N4 C7 C6 . . . . 16.1(17) ?
O4 N4 C7 C8 . . . . 16.2(18) ?
O5 N4 C7 C8 . . . . -163.6(11) ?
C6 C7 C8 O1 . . . . 178.0(9) ?
N4 C7 C8 O1 . . . . -2.3(17) ?
C6 C7 C8 C9 . . . . -3.0(16) ?
N4 C7 C8 C9 . . . . 176.7(10) ?
O1 C8 C9 C10 . . . . -177.5(4) ?
C7 C8 C9 C10 . . . . 3.5(9) ?
O1 C8 C9 C12 . . . . 2.7(7) ?
C7 C8 C9 C12 . . . . -176.4(7) ?
C8 C9 C10 C11 . . . . -1.0(6) ?
C12 C9 C10 C11 . . . . 178.9(4) ?
C7 C6 C11 C10 . . . . 2.8(12) ?
C7 C6 C11 N5 . . . . -178.3(9) ?
C9 C10 C11 C6 . . . . -2.3(7) ?
C9 C10 C11 N5 . . . . 178.7(4) ?
O7 N5 C11 C6 . . . . -171.6(5) ?
O6 N5 C11 C6 . . . . 7.8(7) ?
O7 N5 C11 C10 . . . . 7.3(6) ?
O6 N5 C11 C10 . . . . -173.2(4) ?
C10 C9 C12 O3 . . . . -4.5(5) ?
C8 C9 C12 O3 . . . . 175.3(4) ?
C10 C9 C12 O2 . . . . 176.3(3) ?
C8 C9 C12 O2 . . . . -3.8(5) ?
C11B C6B C7B C8B . . . . -10(11) ?
C11B C6B C7B N4B . . . . 178(8) ?
O4B N4B C7B C6B . . . . -170(5) ?
O5B N4B C7B C6B . . . . 1(7) ?
O4B N4B C7B C8B . . . . 18(6) ?
O5B N4B C7B C8B . . . . -171(4) ?
C6B C7B C8B O1B . . . . -176(5) ?
N4B C7B C8B O1B . . . . -5(6) ?
C6B C7B C8B C9B . . . . 10(7) ?
N4B C7B C8B C9B . . . . -179(4) ?
O1B C8B C9B C10B . . . . 179(4) ?
C7B C8B C9B C10B . . . . -7(6) ?
O1B C8B C9B C12B . . . . 8(5) ?
C7B C8B C9B C12B . . . . -178(3) ?
C8B C9B C10B C11B . . . . 4(10) ?
C12B C9B C10B C11B . . . . 175(8) ?
C7B C6B C11B C10B . . . . 7(16) ?
C7B C6B C11B N5B . . . . -172(10) ?
C9B C10B C11B C6B . . . . -4(16) ?
C9B C10B C11B N5B . . . . 175(9) ?
O6B N5B C11B C6B . . . . 9(19) ?
O7B N5B C11B C6B . . . . -167(12) ?
O6B N5B C11B C10B . . . . -170(11) ?
O7B N5B C11B C10B . . . . 15(18) ?
C10B C9B C12B O3B . . . . 6(6) ?
C8B C9B C12B O3B . . . . 177(3) ?
C10B C9B C12B O2B . . . . 175(4) ?
C8B C9B C12B O2B . . . . -14(4) ?
